data_1546592
loop_
_publ_author_name
'Singh, Ravi P.'
'Das, Jayanta'
'Yousufuddin, Muhammed'
'Gout, Delphine'
'Lovely, Carl J.'

_publ_section_title
;
 Tandem Oxidative Dearomatizing Spirocyclizations of Propargyl Guanidines
 and Ureas.
;
_journal_issue 15
_journal_name_full 'Organic letters'
_journal_page_first 4110
_journal_page_last 4113
_journal_paper_doi 10.1021/acs.orglett.7b01898
_journal_volume 19
_journal_year 2017
_chemical_formula_moiety 'C24 H27 N3 O4'
_chemical_formula_sum 'C24 H27 N3 O4'
_chemical_formula_weight 421.5
_chemical_name_systematic ' ?'
_space_group_IT_number 86
_symmetry_cell_setting tetragonal
_symmetry_Int_Tables_number 86
_symmetry_space_group_name_Hall '-P 4bc'
_symmetry_space_group_name_H-M 'P 42/n :2'
_cell_angle_alpha 90
_cell_angle_beta 90
_cell_angle_gamma 90
_cell_formula_units_Z 8
_cell_length_a 19.9133(15)
_cell_length_b 19.9133(15)
_cell_length_c 11.1220(9)
_cell_measurement_reflns_used 1134
_cell_measurement_temperature 293
_cell_measurement_theta_max 27
_cell_measurement_theta_min 4
_cell_volume 4410.3(6)
_diffrn_ambient_temperature 293
_diffrn_measured_fraction_theta_full 1
_diffrn_measured_fraction_theta_max 1
_diffrn_measurement_device 'four-circle diffractometer'
_diffrn_measurement_device_type 'Bruker CCD'
_diffrn_radiation_monochromator graphite
_diffrn_radiation_probe x-ray
_diffrn_radiation_source 'X-ray tube'
_diffrn_radiation_type 'Mo K\a'
_diffrn_radiation_wavelength 0.71073
_diffrn_reflns_av_R_equivalents 0.0438
_diffrn_reflns_av_unetI/netI 0.0177
_diffrn_reflns_limit_h_max 16
_diffrn_reflns_limit_h_min -17
_diffrn_reflns_limit_k_max 16
_diffrn_reflns_limit_k_min -16
_diffrn_reflns_limit_l_max 9
_diffrn_reflns_limit_l_min -9
_diffrn_reflns_number 15142
_diffrn_reflns_theta_full 27.69
_diffrn_reflns_theta_max 27.69
_diffrn_reflns_theta_min 2.05
_exptl_absorpt_coefficient_mu 0.087
_exptl_crystal_density_diffrn 1.2696
_exptl_crystal_description needle
_exptl_crystal_F_000 1792
_exptl_crystal_size_max .37
_exptl_crystal_size_mid .04
_exptl_crystal_size_min .03
_refine_diff_density_max 0.33
_refine_diff_density_min -0.25
_refine_ls_extinction_method none
_refine_ls_goodness_of_fit_gt 1.03
_refine_ls_goodness_of_fit_ref 1.03
_refine_ls_hydrogen_treatment constr
_refine_ls_number_constraints 108
_refine_ls_number_parameters 275
_refine_ls_number_reflns 1867
_refine_ls_number_restraints 0
_refine_ls_R_factor_all 0.0424
_refine_ls_R_factor_gt 0.0424
_refine_ls_shift/su_max 0.0974
_refine_ls_shift/su_mean 0.0284
_refine_ls_structure_factor_coef F
_refine_ls_weighting_details w=1/(\s^2^(F)+0.0001F^2^)
_refine_ls_weighting_scheme sigma
_refine_ls_wR_factor_gt 0.0500
_refine_ls_wR_factor_ref 0.0500
_reflns_number_gt 1167
_reflns_number_total 1444
_reflns_threshold_expression I>3\s(I)
_cod_data_source_file ol7b01898_si_004.cif
_cod_data_source_block I
_cod_depositor_comments
;
The following automatic conversions were performed:

'_diffrn_radiation_probe' value 'X-ray' changed to 'x-ray' according
to
/home/data/users/saulius/crontab/automatic-downloads/rss-feeds/ACS/lib/dictionaries/cif_core.dic
dictionary named 'cif_core.dic' version 2.4.2 from 2011-04-26.

Automatic conversion script
Id: cif_fix_values 4973 2017-02-22 13:04:09Z antanas 

 Adding full bibliography for 1546591--1546592.cif.
;
_cod_original_cell_volume 4410.3
_cod_original_sg_symbol_H-M 'P 42/n'
_cod_database_code 1546592

loop_
_space_group_symop_id
_space_group_symop_operation_xyz
1 x,y,z
2 -x+1/2,-y+1/2,z
3 -y,x+1/2,z+1/2
4 y+1/2,-x,z+1/2
5 -x,-y,-z
6 x+1/2,y+1/2,-z
7 y,-x+1/2,-z+1/2
8 -y+1/2,x,-z+1/2

loop_
_atom_site_label
_atom_site_type_symbol
_atom_site_fract_x
_atom_site_fract_y
_atom_site_fract_z
_atom_site_adp_type
_atom_site_U_iso_or_equiv
_atom_site_site_symmetry_multiplicity
_atom_site_occupancy
_atom_site_calc_flag
O1 O 0.4201(3) 0.3502(2) -0.0214(3) Uani 0.0657(19) 8 1 d
O2 O 0.70507(18) 0.34859(19) 0.6267(4) Uani 0.0664(18) 8 1 d
O3 O 0.49175(19) 0.36051(19) 0.1363(4) Uani 0.0668(18) 8 1 d
O4 O 0.9341(2) 0.5643(2) 0.2321(4) Uani 0.0748(19) 8 1 d
N1 N 0.5092(3) 0.4142(3) -0.0452(4) Uani 0.048(2) 8 1 d
N2 N 0.6092(3) 0.4694(2) -0.0970(4) Uani 0.048(2) 8 1 d
C1 C 0.5923(3) 0.4866(3) -0.2197(5) Uani 0.067(3) 8 1 d
C2 C 0.4304(3) 0.2345(3) 0.0478(8) Uani 0.117(4) 8 1 d
C3 C 0.3831(4) 0.2920(4) 0.0256(6) Uani 0.072(3) 8 1 d
C4 C 0.4755(4) 0.3736(3) 0.0344(7) Uani 0.051(3) 8 1 d
C5 C 0.5687(4) 0.4384(3) -0.0185(5) Uani 0.043(3) 8 1 d
N3 N 0.5995(3) 0.43382(19) 0.0926(4) Uani 0.041(2) 8 1 d
C6 C 0.6632(3) 0.4617(2) 0.0837(6) Uani 0.040(3) 8 1 d
C7 C 0.7157(3) 0.4604(3) 0.1609(6) Uani 0.040(3) 8 1 d
C8 C 0.7125(4) 0.4290(3) 0.2812(6) Uani 0.035(3) 8 1 d
C9 C 0.6552(3) 0.4324(3) 0.3541(7) Uani 0.041(3) 8 1 d
C10 C 0.6537(3) 0.4038(3) 0.4668(6) Uani 0.046(3) 8 1 d
C11 C 0.7102(4) 0.3723(3) 0.5105(6) Uani 0.046(3) 8 1 d
C12 C 0.7662(3) 0.3349(3) 0.6873(5) Uani 0.079(3) 8 1 d
C13 C 0.3452(3) 0.3116(3) 0.1357(6) Uani 0.103(4) 8 1 d
C14 C 0.3374(4) 0.2769(5) -0.0778(7) Uani 0.162(5) 8 1 d
C15 C 0.6684(3) 0.4926(3) -0.0360(6) Uani 0.050(3) 8 1 d
C16 C 0.7341(3) 0.4805(3) -0.0919(5) Uani 0.068(3) 8 1 d
C17 C 0.7888(4) 0.5019(3) -0.0070(7) Uani 0.049(3) 8 1 d
C18 C 0.7782(3) 0.4931(3) 0.1170(7) Uani 0.040(3) 8 1 d
C19 C 0.8274(4) 0.5157(3) 0.1960(5) Uani 0.046(3) 8 1 d
C20 C 0.8865(4) 0.5436(3) 0.1551(7) Uani 0.049(3) 8 1 d
C21 C 0.8974(3) 0.5498(3) 0.0335(8) Uani 0.059(3) 8 1 d
C22 C 0.8489(5) 0.5297(3) -0.0462(6) Uani 0.060(3) 8 1 d
C23 C 0.7669(3) 0.3946(3) 0.3269(7) Uani 0.041(3) 8 1 d
C24 C 0.7667(3) 0.3670(3) 0.4401(7) Uani 0.046(3) 8 1 d
H1 H 0.632582 0.489796 -0.266645 Uiso 0.0807 8 1 d
H2 H 0.563742 0.452381 -0.252913 Uiso 0.0807 8 1 d
H3 H 0.569172 0.528869 -0.220995 Uiso 0.0807 8 1 d
H4 H 0.405264 0.195411 0.070379 Uiso 0.14 8 1 d
H5 H 0.455397 0.225325 -0.024184 Uiso 0.14 8 1 d
H6 H 0.460888 0.2462 0.111367 Uiso 0.14 8 1 d
H7 H 0.616037 0.455291 0.324858 Uiso 0.0488 8 1 d
H8 H 0.613606 0.405843 0.51446 Uiso 0.0546 8 1 d
H9 H 0.756915 0.323968 0.76971 Uiso 0.0951 8 1 d
H10 H 0.788341 0.297793 0.649271 Uiso 0.0951 8 1 d
H11 H 0.794583 0.373836 0.683995 Uiso 0.0951 8 1 d
H12 H 0.316385 0.275257 0.15962 Uiso 0.1231 8 1 d
H13 H 0.37619 0.321389 0.199372 Uiso 0.1231 8 1 d
H14 H 0.31849 0.350616 0.119019 Uiso 0.1231 8 1 d
H15 H 0.309729 0.238982 -0.058356 Uiso 0.1946 8 1 d
H16 H 0.309437 0.315217 -0.093516 Uiso 0.1946 8 1 d
H17 H 0.363715 0.266955 -0.147889 Uiso 0.1946 8 1 d
H18 H 0.668465 0.540822 -0.036846 Uiso 0.06 8 1 d
H19 H 0.737403 0.505832 -0.165049 Uiso 0.0812 8 1 d
H20 H 0.738815 0.433495 -0.109367 Uiso 0.0812 8 1 d
H21 H 0.820067 0.511762 0.28098 Uiso 0.0555 8 1 d
H22 H 0.938921 0.568124 0.004503 Uiso 0.0704 8 1 d
H23 H 0.856608 0.535054 -0.130852 Uiso 0.0722 8 1 d
H24 H 0.80632 0.389753 0.277884 Uiso 0.0493 8 1 d
H25 H 0.805746 0.344068 0.469875 Uiso 0.0552 8 1 d
H26 H 0.490855 0.424017 -0.114026 Uiso 0.0572 8 1 d
H27 H 0.963144 0.577005 0.279171 Uiso 0.0898 8 1 d

loop_
_atom_site_aniso_label
_atom_site_aniso_type_symbol
_atom_site_aniso_U_11
_atom_site_aniso_U_22
_atom_site_aniso_U_33
_atom_site_aniso_U_12
_atom_site_aniso_U_13
_atom_site_aniso_U_23
O1 O 0.042(3) 0.099(4) 0.057(3) -0.017(3) -0.010(3) 0.001(3)
O2 O 0.049(3) 0.098(3) 0.052(3) 0.004(2) -0.003(3) 0.034(3)
O3 O 0.073(3) 0.090(3) 0.037(3) -0.018(2) -0.004(2) 0.012(2)
O4 O 0.066(3) 0.095(3) 0.063(3) -0.044(3) -0.023(3) 0.008(2)
N1 N 0.051(4) 0.067(4) 0.025(4) 0.008(3) -0.017(4) -0.005(3)
N2 N 0.051(4) 0.063(4) 0.031(4) -0.011(3) -0.007(4) 0.012(3)
C1 C 0.074(5) 0.087(5) 0.041(5) -0.007(4) -0.011(4) 0.013(4)
C2 C 0.102(6) 0.070(5) 0.179(9) -0.007(5) 0.021(6) -0.019(6)
C3 C 0.051(5) 0.079(6) 0.086(6) -0.026(5) 0.010(5) 0.004(5)
C4 C 0.059(6) 0.050(4) 0.043(6) 0.002(4) 0.018(6) 0.006(5)
C5 C 0.041(5) 0.049(4) 0.039(5) 0.004(4) -0.012(4) -0.005(4)
N3 N 0.031(4) 0.056(3) 0.037(4) -0.001(3) -0.008(3) -0.005(2)
C6 C 0.058(5) 0.043(4) 0.019(4) 0.002(3) 0.001(4) 0.007(3)
C7 C 0.054(6) 0.041(4) 0.027(5) 0.002(4) -0.003(5) 0.000(4)
C8 C 0.037(5) 0.034(4) 0.033(5) 0.000(4) -0.006(5) -0.001(3)
C9 C 0.037(5) 0.047(4) 0.038(5) 0.006(3) -0.005(4) -0.003(4)
C10 C 0.042(6) 0.066(4) 0.028(5) 0.003(4) 0.003(4) 0.008(4)
C11 C 0.051(5) 0.052(4) 0.036(5) -0.003(4) -0.006(6) 0.018(4)
C12 C 0.082(5) 0.109(6) 0.047(5) 0.001(4) -0.007(4) 0.025(4)
C13 C 0.081(6) 0.100(6) 0.126(6) -0.004(4) 0.050(5) 0.019(5)
C14 C 0.105(7) 0.251(11) 0.131(7) -0.112(7) -0.041(6) 0.010(7)
C15 C 0.043(5) 0.059(4) 0.047(5) -0.010(4) -0.009(4) 0.000(4)
C16 C 0.066(5) 0.096(5) 0.041(5) -0.009(4) -0.004(5) 0.010(3)
C17 C 0.051(6) 0.058(4) 0.039(6) -0.008(4) -0.004(5) 0.006(4)
C18 C 0.043(5) 0.041(4) 0.036(6) -0.003(4) -0.002(5) 0.005(4)
C19 C 0.053(5) 0.051(4) 0.034(4) -0.012(4) -0.003(6) 0.008(4)
C20 C 0.052(6) 0.053(4) 0.040(7) -0.016(4) -0.003(5) 0.011(4)
C21 C 0.054(6) 0.070(5) 0.051(6) -0.019(4) 0.000(5) 0.018(4)
C22 C 0.058(5) 0.082(5) 0.040(5) -0.013(4) 0.003(6) 0.013(4)
C23 C 0.044(6) 0.050(4) 0.030(6) -0.002(4) 0.006(4) 0.006(3)
C24 C 0.032(5) 0.055(4) 0.051(5) 0.003(3) 0.005(5) 0.009(4)

loop_
_atom_type_symbol
_atom_type_scat_dispersion_real
_atom_type_scat_dispersion_imag
_atom_type_scat_source
C 0.0033 0.0016 'International Tables Vol C tables 4.2.6.8 and 6.1.1.1'
H 0.0000 0.0000 'International Tables Vol C tables 4.2.6.8 and 6.1.1.1'
N 0.0061 0.0033 'International Tables Vol C tables 4.2.6.8 and 6.1.1.1'
O 0.0106 0.0060 'International Tables Vol C tables 4.2.6.8 and 6.1.1.1'

loop_
_geom_angle_atom_site_label_1
_geom_angle_atom_site_label_2
_geom_angle_atom_site_label_3
_geom_angle
C3 O1 C4 121.1(5)
C11 O2 C12 116.6(5)
C20 O4 H27 179.88
C4 N1 C5 120.4(5)
C4 N1 H26 119.88
C5 N1 H26 119.77
C1 N2 C5 125.6(6)
C1 N2 C15 124.0(5)
C5 N2 C15 109.7(5)
N2 C1 H1 109.49
N2 C1 H2 109.42
N2 C1 H3 109.42
H1 C1 H2 109.5
H1 C1 H3 109.54
H2 C1 H3 109.45
C3 C2 H4 109.54
C3 C2 H5 109.48
C3 C2 H6 109.41
H4 C2 H5 109.53
H4 C2 H6 109.45
H5 C2 H6 109.43
O1 C3 C2 110.3(6)
O1 C3 C13 109.8(6)
O1 C3 C14 101.1(6)
C2 C3 C13 112.4(6)
C2 C3 C14 110.6(7)
C13 C3 C14 112.1(6)
O1 C4 O3 125.2(6)
O1 C4 N1 107.5(6)
O3 C4 N1 127.3(7)
N1 C5 N2 124.4(5)
N1 C5 N3 125.2(5)
N2 C5 N3 110.4(6)
C5 N3 C6 108.7(5)
N3 C6 C7 131.3(6)
N3 C6 C15 106.7(5)
C7 C6 C15 121.9(6)
C6 C7 C8 123.3(7)
C6 C7 C18 115.5(6)
C8 C7 C18 121.2(7)
C7 C8 C9 122.5(7)
C7 C8 C23 120.7(7)
C9 C8 C23 116.8(6)
C8 C9 C10 121.5(6)
C8 C9 H7 119.18
C10 C9 H7 119.29
C9 C10 C11 119.7(6)
C9 C10 H8 120.18
C11 C10 H8 120.12
O2 C11 C10 115.5(6)
O2 C11 C24 124.3(6)
C10 C11 C24 120.2(6)
O2 C12 H9 109.45
O2 C12 H10 109.45
O2 C12 H11 109.48
H9 C12 H10 109.49
H9 C12 H11 109.45
H10 C12 H11 109.51
C3 C13 H12 109.49
C3 C13 H13 109.39
C3 C13 H14 109.45
H12 C13 H13 109.49
H12 C13 H14 109.52
H13 C13 H14 109.48
C3 C14 H15 109.47
C3 C14 H16 109.47
C3 C14 H17 109.46
H15 C14 H16 109.46
H15 C14 H17 109.47
H16 C14 H17 109.51
N2 C15 C6 103.5(5)
N2 C15 C16 118.7(5)
N2 C15 H18 108.38
C6 C15 C16 112.1(5)
C6 C15 H18 115.49
C16 C15 H18 99.19
C15 C16 C17 109.4(5)
C15 C16 H19 109.59
C15 C16 H20 109.45
C17 C16 H19 109.5
C17 C16 H20 109.36
H19 C16 H20 109.52
C16 C17 C18 118.3(6)
C16 C17 C22 122.8(7)
C18 C17 C22 119.0(7)
C7 C18 C17 120.0(6)
C7 C18 C19 121.7(7)
C17 C18 C19 118.3(6)
C18 C19 C20 121.7(6)
C18 C19 H21 119.09
C20 C19 H21 119.17
O4 C20 C19 121.3(6)
O4 C20 C21 119.3(6)
C19 C20 C21 119.5(7)
C20 C21 C22 120.1(7)
C20 C21 H22 119.88
C22 C21 H22 120.01
C17 C22 C21 121.3(7)
C17 C22 H23 119.33
C21 C22 H23 119.37
C8 C23 C24 122.3(6)
C8 C23 H24 118.83
C24 C23 H24 118.86
C11 C24 C23 119.4(6)
C11 C24 H25 120.35
C23 C24 H25 120.27

loop_
_geom_bond_atom_site_label_1
_geom_bond_atom_site_label_2
_geom_bond_distance
O1 C3 1.468(9)
O1 C4 1.351(9)
O2 C11 1.381(8)
O2 C12 1.418(7)
O3 C4 1.206(9)
O4 C20 1.342(9)
O4 H27 0.8197
N1 C4 1.375(9)
N1 C5 1.313(10)
N1 H26 0.8692
N2 C1 1.450(8)
N2 C5 1.340(9)
N2 C15 1.437(8)
C1 H1 0.9593
C1 H2 0.9603
C1 H3 0.9599
C2 C3 1.503(10)
C2 H4 0.9596
C2 H5 0.9598
C2 H6 0.9607
C3 C13 1.492(10)
C3 C14 1.499(11)
C5 N3 1.368(8)
N3 C6 1.401(7)
C6 C7 1.352(10)
C6 C15 1.471(9)
C7 C8 1.480(9)
C7 C18 1.488(10)
C8 C9 1.401(10)
C8 C23 1.379(10)
C9 C10 1.375(10)
C9 H7 0.9599
C10 C11 1.374(10)
C10 H8 0.9608
C11 C24 1.375(10)
C12 H9 0.9602
C12 H10 0.9596
C12 H11 0.96
C13 H12 0.9596
C13 H13 0.9601
C13 H14 0.9598
C14 H15 0.9603
C14 H16 0.9599
C14 H17 0.9597
C15 C16 1.467(8)
C15 H18 0.9607
C16 C17 1.504(10)
C16 H19 0.9592
C16 H20 0.9608
C17 C18 1.407(11)
C17 C22 1.389(12)
C18 C19 1.389(10)
C19 C20 1.378(11)
C19 H21 0.9596
C20 C21 1.374(12)
C21 C22 1.371(11)
C21 H22 0.9605
C22 H23 0.9601
C23 C24 1.377(11)
C23 H24 0.96
C24 H25 0.9591

loop_
_geom_hbond_atom_site_label_D
_geom_hbond_atom_site_label_H
_geom_hbond_atom_site_label_A
_geom_hbond_site_symmetry_A
_geom_hbond_distance_DH
_geom_hbond_distance_HA
_geom_hbond_distance_DA
_geom_hbond_angle_DHA
C2 H6 O3 . 0.96 2.37 2.957(8) 118.65
N1 H26 O4 3_644 0.87 2.04 2.901(7) 169.75
